data_4031558
loop_
_publ_author_name
'Bir'yukov, B.P.'
'Kukhtenkova, E.A.'
'Struchkov, Yu.T.'
'Kolobova, N.E.'
'Anisimov, K.N.'
'Khandozhko, V.I.'

_publ_section_title
;
 Crystal Structure of Chlorotris(tetracarbonylcobalt) Tin, Cl Sn
 (Co(Co)4)3
;
_journal_name_full 'Journal of Organometallic Chemistry'
_journal_page_first 337
_journal_page_last 339
_journal_volume 27
_journal_year 1971
_chemical_formula_sum 'C12 Cl Co3 O12 Sn'
_chemical_name_systematic '(Co (C O)4)3 Cl Sn'
_space_group_IT_number 14
_symmetry_space_group_name_Hall '-P 2ybc'
_symmetry_space_group_name_H-M 'P 1 21/c 1'
_cell_angle_alpha 90
_cell_angle_beta 105.5
_cell_angle_gamma 90
_cell_formula_units_Z 4
_cell_length_a 8.36
_cell_length_b 16.08
_cell_length_c 16.2
_cell_volume 2098.543
_citation_journal_id_ASTM JORCAI
_cod_data_source_file Biryukov_JORCAI_1971_1771.cif
_cod_data_source_block C12Cl1Co3O12Sn1
_cod_original_formula_sum 'C12 Cl1 Co3 O12 Sn1'
_cod_database_code 4031558

loop_
_symmetry_equiv_pos_as_xyz
x,y,z
-x,y+1/2,-z+1/2
-x,-y,-z
x,-y-1/2,z-1/2

loop_
_atom_site_label
_atom_site_type_symbol
_atom_site_fract_x
_atom_site_fract_y
_atom_site_fract_z
_atom_site_occupancy
_atom_site_U_iso_or_equiv
Co1 Co -0.0716 0.1209 0.2492 1 0.0
O3 O-2 -0.316 0.248 0.162 1 0.0
C11 C+2 0.355 0.133 0.609 1 0.0
O1 O-2 0.264 0.113 0.229 1 0.0
C8 C+2 -0.04 0.375 0.484 1 0.0
C2 C+2 -0.158 0.041 0.174 1 0.0
O5 O-2 -0.14 0.406 0.214 1 0.0
Co2 Co -0.1709 0.3446 0.3792 1 0.0
O12 O-2 0.44 0.333 0.532 1 0.0
C6 C+2 -0.301 0.262 0.393 1 0.0
Co3 Co 0.2444 0.1785 0.5091 1 0.0
O4 O-2 -0.136 0.025 0.391 1 0.0
C9 C+2 0.3 0.101 0.446 1 0.0
Sn1 Sn 0.05 0.2346 0.3641 1 0.0
O2 O-2 -0.218 0.002 0.112 1 0.0
C4 C+2 -0.091 0.068 0.342 1 0.0
C7 C+2 -0.313 0.419 0.394 1 0.0
C3 C+2 -0.199 0.203 0.197 1 0.0
O11 O-2 0.444 0.11 0.675 1 0.0
C10 C+2 0.047 0.164 0.53 1 0.0
C12 C+2 0.342 0.276 0.509 1 0.0
Cl1 Cl 0.2428 0.3176 0.2976 1 0.0
O8 O-2 0.058 0.407 0.544 1 0.0
C5 C+2 -0.139 0.39 0.286 1 0.0
O6 O-2 -0.383 0.202 0.39 1 0.0
O9 O-2 0.356 0.047 0.412 1 0.0
O7 O-2 -0.425 0.463 0.391 1 0.0
C1 C+2 0.14 0.124 0.246 1 0.0
O10 O-2 -0.07 0.154 0.548 1 0.0
